data_8101142
loop_
_publ_author_name
'Emirdag-Eanes, Mehtap'
'Ibers, James A.'

_publ_section_title
;
Crystal structure of tricesium tetrathiovanadate(V), Cs~3~VS~4~, and 
of trirubidium tetrathiovanadate(V), Rb~3~VS~4~
;
_journal_issue 4
_journal_name_full 'Zeitschrift f\"ur Kristallographie - New Crystal Structures'
_journal_page_first 489
_journal_page_last 490
_journal_volume 216
_journal_year 2001
_chemical_formula_structural 'Rb3 V S4'
_chemical_formula_sum 'Rb3 S4 V'
_chemical_formula_weight 435.59
_chemical_name_common 'Trirubidium tetrathiovanadate(V)'
_space_group_IT_number 62
_symmetry_cell_setting orthorhombic
_symmetry_space_group_name_Hall '-P 2ac 2n'
_symmetry_space_group_name_H-M 'P n m a'
_cell_angle_alpha 90.00
_cell_angle_beta 90.00
_cell_angle_gamma 90.00
_cell_formula_units_Z 4
_cell_length_a 9.3960(8)
_cell_length_b 10.8892(9)
_cell_length_c 9.3639(8)
_cell_measurement_temperature 153(2)
_cell_volume 958.07(14)
_diffrn_ambient_temperature 153(2)
_exptl_crystal_density_diffrn 3.020
_cod_database_code 8101142

loop_
_symmetry_equiv_pos_as_xyz
'x, y, z'
'-x+1/2, -y, z+1/2'
'-x, y+1/2, -z'
'x+1/2, -y+1/2, -z+1/2'
'-x, -y, -z'
'x-1/2, y, -z-1/2'
'x, -y-1/2, z'
'-x-1/2, y-1/2, z-1/2'

loop_
_atom_site_label
_atom_site_type_symbol
_atom_site_fract_x
_atom_site_fract_y
_atom_site_fract_z
_atom_site_U_iso_or_equiv
_atom_site_adp_type
_atom_site_occupancy
_atom_site_symmetry_multiplicity
_atom_site_Wyckoff_symbol
_atom_site_calc_flag
_atom_site_refinement_flags
_atom_site_disorder_assembly
_atom_site_disorder_group
Rb1 Rb 0.95353(4) 0.45769(4) 0.20755(4) 0.01545(11) Uani 1 8 d d . . .
Rb2 Rb 0.85275(6) 0.7500 0.41038(6) 0.02274(16) Uani 1 4 c d S . .
V1 V 1.21976(10) 0.2500 0.01708(10) 0.0116(2) Uani 1 4 c d S . .
S1 S 1.20544(15) 0.2500 0.24604(16) 0.0150(3) Uani 1 4 c d S . .
S2 S 0.99321(15) 0.7500 0.07154(15) 0.0147(3) Uani 1 4 c d S . .
S3 S 0.67051(11) 0.58653(10) 0.04976(11) 0.0186(2) Uani 1 8 d d . . .

loop_
_atom_site_aniso_label
_atom_site_aniso_U_11
_atom_site_aniso_U_22
_atom_site_aniso_U_33
_atom_site_aniso_U_23
_atom_site_aniso_U_13
_atom_site_aniso_U_12
Rb1 0.01595(19) 0.01428(19) 0.0161(2) 0.00038(15) -0.00063(15) 0.00016(16)
Rb2 0.0167(3) 0.0358(4) 0.0157(3) 0.000 0.0022(2) 0.000
V1 0.0104(4) 0.0135(5) 0.0107(5) 0.000 0.0001(4) 0.000
S1 0.0150(7) 0.0172(7) 0.0127(6) 0.000 0.0001(5) 0.000
S2 0.0109(6) 0.0184(7) 0.0148(7) 0.000 -0.0020(5) 0.000
S3 0.0153(5) 0.0204(5) 0.0202(5) 0.0060(4) -0.0001(4) -0.0036(4)

loop_
_geom_bond_atom_site_label_1
_geom_bond_atom_site_label_2
_geom_bond_distance
_geom_bond_site_symmetry_2
_geom_bond_publ_flag
Rb1 S1 3.2768(11) 6_556 ?
Rb1 S1 3.2935(11) . ?
Rb1 S3 3.3501(11) . ?
Rb1 S3 3.3599(11) 6_656 ?
Rb1 S3 3.4436(12) 2_665 ?
Rb1 S2 3.4485(7) . ?
Rb1 S2 3.4921(12) 5_765 ?
Rb1 V1 3.8149(9) . ?
Rb1 Rb2 3.8256(6) . ?
Rb1 V1 4.0729(9) 6_556 ?
Rb1 Rb1 4.0890(8) 5_765 ?
Rb1 V1 4.1481(7) 5_765 ?
Rb2 S1 3.2634(16) 5_766 ?
Rb2 S2 3.3825(15) 6_556 ?
Rb2 S2 3.4364(15) . ?
Rb2 S3 3.4960(12) 4_565 ?
Rb2 S3 3.4960(12) 6_656 ?
Rb2 Rb1 3.8256(5) 7_575 ?
Rb2 S3 3.8961(12) 8_766 ?
Rb2 S3 3.8961(12) 2_665 ?
Rb2 V1 4.0602(11) 5_765 ?
Rb2 V1 4.1391(11) 2_765 ?
Rb2 Rb1 4.5978(7) 2_665 ?
V1 S1 2.1482(17) . ?
V1 S3 2.1502(12) 5_765 ?
V1 S3 2.1502(12) 3_745 ?
V1 S2 2.1663(17) 5_765 ?
V1 Rb1 3.8149(9) 7_565 ?
V1 Rb2 4.0602(11) 5_765 ?
V1 Rb1 4.0729(9) 6_656 ?
V1 Rb1 4.0729(9) 4 ?
V1 Rb2 4.1391(11) 2_764 ?
V1 Rb1 4.1481(7) 3_745 ?
V1 Rb1 4.1481(7) 5_765 ?
S1 Rb2 3.2634(16) 5_766 ?
S1 Rb1 3.2768(11) 6_656 ?
S1 Rb1 3.2768(11) 4 ?
S1 Rb1 3.2935(11) 7_565 ?
S2 V1 2.1663(17) 5_765 ?
S2 Rb2 3.3825(15) 6_656 ?
S2 Rb1 3.4485(7) 7_575 ?
S2 Rb1 3.4921(12) 5_765 ?
S2 Rb1 3.4921(12) 3_755 ?
S3 V1 2.1502(12) 5_765 ?
S3 Rb1 3.3599(11) 6_556 ?
S3 Rb1 3.4436(12) 2_664 ?
S3 Rb2 3.4960(12) 6_556 ?
S3 Rb2 3.8961(12) 2_664 ?
